data_4102741
loop_
_publ_author_name
'A. Daniel Schofield'
'Ainara Nova'
'Jonathan D. Selby'
'Catherine D. Manley'
'Andrew D. Schwarz'
'Eric Clot'
'Philip Mountford'

_publ_contact_author
;
 Professor P Mountford           
 Chemistry Reaearch Laboratory
 Mansfield Road
 Oxford
 OX1 3TA
 UK
;
_publ_contact_author_email Philip.Mountford@chem.ox.ac.uk
_publ_contact_author_fax '+44 1865 285141'
_publ_contact_author_phone '+44 1865 285140'
_publ_section_title
;
 M=N\a Cycloaddition and N\a-N\b Insertion in the Reactions of Titanium
 Hydrazido Compounds with Alkynes: A Combined Experimental and
 Computational Study
;
_journal_name_full 'Journal of the American Chemical Society'
_journal_page_first 10484
_journal_page_last 10497
_journal_paper_doi 10.1021/ja1036513
_journal_volume 132
_journal_year 2010
_chemical_formula_moiety 'C36 H42 F5 N5 Si2 Ti1'
_chemical_formula_sum 'C36 H42 F5 N5 Si2 Ti'
_chemical_formula_weight 743.83
_chemical_name_systematic
;
Ti(N2Npy){N(NPh2)C(Me)C(C6F5)}
;
_space_group_IT_number 2
_symmetry_cell_setting triclinic
_symmetry_space_group_name_Hall '-P 1'
_symmetry_space_group_name_H-M 'P -1'
_atom_sites_solution_hydrogens geom
_atom_sites_solution_primary direct
_atom_sites_solution_secondary difmap
_audit_creation_date 09-10-08
_audit_creation_method CRYSTALS_ver_12.86
_cell_angle_alpha 103.8462(4)
_cell_angle_beta 94.6175(5)
_cell_angle_gamma 115.8704(5)
_cell_formula_units_Z 4
_cell_length_a 14.7234(2)
_cell_length_b 16.5773(2)
_cell_length_c 20.6285(3)
_cell_measurement_reflns_used 17151
_cell_measurement_temperature 150
_cell_measurement_theta_max 27
_cell_measurement_theta_min 5
_cell_volume 4298.99(10)
_computing_cell_refinement 'DENZO/SCALEPACK (Otwinowski & Minor, 1997)'
_computing_data_collection 'COLLECT (Nonius, 1997-2001).'
_computing_data_reduction 'DENZO/SCALEPACK (Otwinowski & Minor, 1997)'
_computing_molecular_graphics 'CAMERON (Watkin et al., 1996)'
_computing_publication_material 'CRYSTALS (Betteridge et al., 2003)'
_computing_structure_refinement 'CRYSTALS (Betteridge et al., 2003)'
_computing_structure_solution 'SIR92 (Altomare et al., 1994)'
_diffrn_ambient_temperature 150
_diffrn_measured_fraction_theta_full 0.989
_diffrn_measured_fraction_theta_max 0.984
_diffrn_measurement_device 'Nonius KappaCCD'
_diffrn_measurement_device_type Area
_diffrn_measurement_method \w
_diffrn_radiation_monochromator graphite
_diffrn_radiation_type 'Mo K\a'
_diffrn_radiation_wavelength 0.71073
_diffrn_reflns_av_R_equivalents 0.041
_diffrn_reflns_limit_h_max 19
_diffrn_reflns_limit_h_min -19
_diffrn_reflns_limit_k_max 20
_diffrn_reflns_limit_k_min -21
_diffrn_reflns_limit_l_max 26
_diffrn_reflns_limit_l_min 0
_diffrn_reflns_number 69483
_diffrn_reflns_theta_full 25.898
_diffrn_reflns_theta_max 27.551
_diffrn_reflns_theta_min 5.111
_diffrn_standards_number 0
_exptl_absorpt_coefficient_mu 0.305
_exptl_absorpt_correction_T_max 0.94
_exptl_absorpt_correction_T_min 0.82
_exptl_absorpt_correction_type multi-scan
_exptl_absorpt_process_details 'DENZO/SCALEPACK (Otwinowski & Minor, 1997)'
_exptl_crystal_colour red
_exptl_crystal_density_diffrn 1.149
_exptl_crystal_density_method 'not measured'
_exptl_crystal_description plate
_exptl_crystal_F_000 1552
_exptl_crystal_size_max 0.30
_exptl_crystal_size_mid 0.20
_exptl_crystal_size_min 0.20
_platon_squeeze_details
; 
The discrete Fourier transform of the void region were treated as 
contributions to the A and B parts of the calculated structure factors.
;
_refine_diff_density_max 0.30
_refine_diff_density_min -0.30
_refine_ls_extinction_method None
_refine_ls_goodness_of_fit_ref 1.1066
_refine_ls_hydrogen_treatment constr
_refine_ls_matrix_type full
_refine_ls_number_parameters 883
_refine_ls_number_reflns 13688
_refine_ls_number_restraints 0
_refine_ls_R_factor_all 0.0728
_refine_ls_R_factor_gt 0.0515
_refine_ls_shift/su_max 0.000769
_refine_ls_structure_factor_coef F
_refine_ls_weighting_details
;
 Method, part 1, Chebychev polynomial, (Watkin, 1994, Prince, 1982) 
 [weight] = 1.0/[A~0~*T~0~(x)+A~1~*T~1~(x) ... +A~n-1~]*T~n-1~(x)] 
 where A~i~ are the Chebychev coefficients listed below and x= Fcalc/Fmax 
 Method = Robust Weighting (Prince, 1982) 
 W = [weight] * [1-(deltaF/6*sigmaF)^2^]^2^ 
 A~i~ are: 
 0.912 0.408 0.606 
;
_refine_ls_weighting_scheme calc
_refine_ls_wR_factor_all 0.0594
_refine_ls_wR_factor_gt 0.0484
_refine_ls_wR_factor_ref 0.0460
_reflns_limit_h_max 19
_reflns_limit_h_min -19
_reflns_limit_k_max 20
_reflns_limit_k_min -21
_reflns_limit_l_max 26
_reflns_limit_l_min 0
_reflns_number_gt 15055
_reflns_number_total 19545
_reflns_threshold_expression I>2.0\s(I)
_oxford_diffrn_Wilson_B_factor 2.17
_oxford_diffrn_Wilson_scale 11.34
_oxford_refine_ls_r_factor_ref 0.0449
_oxford_refine_ls_scale 0.3416(3)
_oxford_reflns_number_all 19545
_oxford_reflns_threshold_expression_ref I>3.0\s(I)
_oxford_structure_analysis_title DS29
_cod_data_source_file ja1036513_si_002_2.cif
_cod_data_source_block compound_4
_cod_original_sg_symbol_H-M 'P -1 '
_cod_original_formula_sum 'C36 H42 F5 N5 Si2 Ti1'
_cod_database_code 4102741

loop_
_symmetry_equiv_pos_as_xyz
x,y,z
-x,-y,-z

loop_
_atom_site_label
_atom_site_type_symbol
_atom_site_fract_x
_atom_site_fract_y
_atom_site_fract_z
_atom_site_U_iso_or_equiv
_atom_site_occupancy
_atom_site_adp_type
_atom_site_refinement_flags_posn
Ti1 Ti 0.33443(3) 0.15883(2) 0.515372(16) 0.0230 1.0000 Uani .
Ti101 Ti 0.32647(2) 0.16124(2) 0.009063(16) 0.0221 1.0000 Uani .
N1 N 0.27415(13) 0.22896(11) 0.46612(8) 0.0270 1.0000 Uani .
N2 N 0.22177(13) 0.28370(12) 0.47737(8) 0.0284 1.0000 Uani .
N3 N 0.41949(13) 0.20806(12) 0.60379(8) 0.0282 1.0000 Uani .
N4 N 0.30125(14) 0.02951(12) 0.48634(8) 0.0294 1.0000 Uani .
N5 N 0.19594(13) 0.11212(12) 0.56209(9) 0.0307 1.0000 Uani .
N101 N 0.44308(12) 0.23295(12) -0.03969(8) 0.0269 1.0000 Uani .
N102 N 0.55129(12) 0.28714(12) -0.03175(8) 0.0289 1.0000 Uani .
N103 N 0.31064(12) 0.21007(11) 0.09750(8) 0.0252 1.0000 Uani .
N104 N 0.22738(12) 0.03138(12) -0.01853(8) 0.0282 1.0000 Uani .
N105 N 0.43376(13) 0.11727(12) 0.05515(9) 0.0296 1.0000 Uani .
F1 F 0.41489(10) 0.21793(10) 0.30920(6) 0.0384 1.0000 Uani .
F2 F 0.56773(12) 0.22456(11) 0.24557(6) 0.0490 1.0000 Uani .
F3 F 0.73761(12) 0.22525(12) 0.31117(8) 0.0536 1.0000 Uani .
F4 F 0.75084(10) 0.22333(11) 0.44319(8) 0.0466 1.0000 Uani .
F5 F 0.59918(10) 0.21699(10) 0.50752(6) 0.0407 1.0000 Uani .
F101 F 0.25402(10) 0.22475(11) -0.19637(6) 0.0437 1.0000 Uani .
F102 F 0.08972(12) 0.22848(13) -0.25768(7) 0.0559 1.0000 Uani .
F103 F -0.06396(11) 0.22490(11) -0.19119(8) 0.0529 1.0000 Uani .
F104 F -0.04731(10) 0.22000(10) -0.05965(7) 0.0447 1.0000 Uani .
F105 F 0.11553(9) 0.21590(9) 0.00292(6) 0.0370 1.0000 Uani .
Si1 Si 0.52713(5) 0.31623(4) 0.64940(3) 0.0327 1.0000 Uani .
Si2 Si 0.28855(4) -0.04059(4) 0.40475(3) 0.0297 1.0000 Uani .
Si101 Si 0.31985(4) 0.31841(4) 0.14305(3) 0.0282 1.0000 Uani .
Si102 Si 0.14492(4) -0.03769(4) -0.09838(3) 0.0291 1.0000 Uani .
C1 C 0.41674(15) 0.21475(14) 0.44664(9) 0.0268 1.0000 Uani .
C2 C 0.36578(15) 0.26709(13) 0.44434(9) 0.0257 1.0000 Uani .
C3 C 0.50136(15) 0.22183(13) 0.41306(9) 0.0266 1.0000 Uani .
C4 C 0.49841(16) 0.22203(14) 0.34483(10) 0.0299 1.0000 Uani .
C5 C 0.57609(18) 0.22345(15) 0.31078(10) 0.0352 1.0000 Uani .
C6 C 0.66086(18) 0.22346(16) 0.34331(12) 0.0372 1.0000 Uani .
C7 C 0.66733(16) 0.22192(15) 0.40993(11) 0.0336 1.0000 Uani .
C8 C 0.58941(16) 0.22044(14) 0.44316(10) 0.0299 1.0000 Uani .
C9 C 0.40226(17) 0.35742(15) 0.42622(11) 0.0330 1.0000 Uani .
C10 C 0.13799(15) 0.25790(13) 0.42561(10) 0.0275 1.0000 Uani .
C11 C 0.05985(16) 0.28210(16) 0.44048(11) 0.0346 1.0000 Uani .
C12 C -0.02129(17) 0.25965(17) 0.38885(13) 0.0412 1.0000 Uani .
C13 C -0.02887(18) 0.21120(17) 0.32237(12) 0.0431 1.0000 Uani .
C14 C 0.04563(18) 0.18437(16) 0.30815(11) 0.0395 1.0000 Uani .
C15 C 0.12857(16) 0.20677(15) 0.35890(10) 0.0318 1.0000 Uani .
C16 C 0.25838(15) 0.36461(14) 0.53500(10) 0.0276 1.0000 Uani .
C17 C 0.28919(18) 0.36276(15) 0.59990(11) 0.0362 1.0000 Uani .
C18 C 0.3233(2) 0.44266(18) 0.65568(12) 0.0468 1.0000 Uani .
C19 C 0.3271(2) 0.52446(16) 0.64817(12) 0.0436 1.0000 Uani .
C20 C 0.29769(18) 0.52669(15) 0.58343(12) 0.0389 1.0000 Uani .
C21 C 0.26469(17) 0.44809(15) 0.52726(11) 0.0338 1.0000 Uani .
C22 C 0.39010(17) 0.13992(15) 0.64287(10) 0.0342 1.0000 Uani .
C23 C 0.29623(18) -0.01286(15) 0.54193(10) 0.0320 1.0000 Uani .
C24 C 0.29093(16) 0.04446(14) 0.61129(10) 0.0300 1.0000 Uani .
C25 C 0.28704(19) -0.01278(16) 0.66102(11) 0.0389 1.0000 Uani .
C26 C 0.19648(17) 0.05832(14) 0.60218(10) 0.0322 1.0000 Uani .
C27 C 0.1110(2) 0.01589(19) 0.63026(14) 0.0488 1.0000 Uani .
C28 C 0.0266(2) 0.0297(2) 0.61769(19) 0.0660 1.0000 Uani .
C29 C 0.0266(2) 0.0846(2) 0.57696(18) 0.0600 1.0000 Uani .
C30 C 0.11247(18) 0.12442(17) 0.55015(14) 0.0423 1.0000 Uani .
C31 C 0.5001(2) 0.36023(19) 0.73428(12) 0.0514 1.0000 Uani .
C32 C 0.55430(19) 0.40335(16) 0.60146(12) 0.0408 1.0000 Uani .
C33 C 0.64393(19) 0.30087(18) 0.66874(13) 0.0457 1.0000 Uani .
C34 C 0.1973(2) -0.16664(17) 0.39355(13) 0.0449 1.0000 Uani .
C35 C 0.2378(2) -0.00282(19) 0.33845(11) 0.0442 1.0000 Uani .
C36 C 0.41553(19) -0.03352(18) 0.39315(13) 0.0442 1.0000 Uani .
C101 C 0.28141(15) 0.21715(14) -0.05924(9) 0.0268 1.0000 Uani .
C102 C 0.38304(14) 0.26995(14) -0.06173(9) 0.0256 1.0000 Uani .
C103 C 0.19548(15) 0.22372(14) -0.09202(10) 0.0272 1.0000 Uani .
C104 C 0.18178(16) 0.22538(15) -0.16024(10) 0.0323 1.0000 Uani .
C105 C 0.09686(18) 0.22541(16) -0.19307(11) 0.0376 1.0000 Uani .
C106 C 0.01914(16) 0.22403(16) -0.15960(12) 0.0372 1.0000 Uani .
C107 C 0.02734(16) 0.22098(15) -0.09336(11) 0.0339 1.0000 Uani .
C108 C 0.11291(15) 0.22059(14) -0.06147(10) 0.0293 1.0000 Uani .
C109 C 0.43058(16) 0.36000(15) -0.08012(11) 0.0318 1.0000 Uani .
C110 C 0.59405(15) 0.25434(13) -0.08335(10) 0.0269 1.0000 Uani .
C111 C 0.69912(16) 0.27787(16) -0.07140(12) 0.0346 1.0000 Uani .
C112 C 0.74082(18) 0.24598(17) -0.12346(13) 0.0402 1.0000 Uani .
C113 C 0.67952(19) 0.18836(18) -0.18739(12) 0.0406 1.0000 Uani .
C114 C 0.57532(19) 0.16236(17) -0.19827(11) 0.0369 1.0000 Uani .
C115 C 0.53192(16) 0.19470(15) -0.14746(10) 0.0307 1.0000 Uani .
C116 C 0.61023(14) 0.36661(14) 0.02616(10) 0.0275 1.0000 Uani .
C117 C 0.59108(17) 0.36620(16) 0.09072(11) 0.0375 1.0000 Uani .
C118 C 0.6519(2) 0.44435(18) 0.14715(12) 0.0486 1.0000 Uani .
C119 C 0.7314(2) 0.52365(17) 0.14016(13) 0.0470 1.0000 Uani .
C120 C 0.74941(18) 0.52530(16) 0.07587(13) 0.0430 1.0000 Uani .
C121 C 0.68871(16) 0.44820(15) 0.01899(12) 0.0346 1.0000 Uani .
C122 C 0.28588(17) 0.14306(14) 0.13754(10) 0.0300 1.0000 Uani .
C123 C 0.20667(15) -0.01105(14) 0.03713(10) 0.0295 1.0000 Uani .
C124 C 0.28546(15) 0.04819(14) 0.10605(9) 0.0275 1.0000 Uani .
C125 C 0.24815(18) -0.00818(15) 0.15647(11) 0.0356 1.0000 Uani .
C126 C 0.39173(15) 0.06318(14) 0.09547(10) 0.0298 1.0000 Uani .
C127 C 0.44424(18) 0.02282(17) 0.12346(13) 0.0412 1.0000 Uani .
C128 C 0.5396(2) 0.0384(2) 0.10993(16) 0.0529 1.0000 Uani .
C129 C 0.58241(19) 0.09393(19) 0.06935(15) 0.0498 1.0000 Uani .
C130 C 0.52686(17) 0.13171(16) 0.04271(13) 0.0386 1.0000 Uani .
C131 C 0.4193(2) 0.36851(17) 0.22400(12) 0.0465 1.0000 Uani .
C132 C 0.35648(19) 0.40205(15) 0.09169(11) 0.0366 1.0000 Uani .
C133 C 0.1950(2) 0.30110(19) 0.16811(13) 0.0455 1.0000 Uani .
C134 C 0.10995(19) -0.16405(16) -0.11193(13) 0.0434 1.0000 Uani .
C135 C 0.21014(18) 0.00000(17) -0.16775(11) 0.0406 1.0000 Uani .
C136 C 0.02251(16) -0.02918(17) -0.10209(12) 0.0389 1.0000 Uani .
H91 H 0.4663 0.3724 0.4125 0.0439 1.0000 Uiso R
H92 H 0.4111 0.4068 0.4649 0.0439 1.0000 Uiso R
H93 H 0.3526 0.3500 0.3898 0.0439 1.0000 Uiso R
H111 H 0.0630 0.3138 0.4862 0.0415 1.0000 Uiso R
H121 H -0.0726 0.2778 0.3992 0.0477 1.0000 Uiso R
H131 H -0.0842 0.1967 0.2870 0.0482 1.0000 Uiso R
H141 H 0.0399 0.1497 0.2627 0.0434 1.0000 Uiso R
H151 H 0.1790 0.1875 0.3481 0.0364 1.0000 Uiso R
H171 H 0.2868 0.3069 0.6059 0.0453 1.0000 Uiso R
H181 H 0.3453 0.4412 0.6998 0.0548 1.0000 Uiso R
H191 H 0.3478 0.5779 0.6869 0.0500 1.0000 Uiso R
H201 H 0.3008 0.5829 0.5776 0.0448 1.0000 Uiso R
H211 H 0.2462 0.4509 0.4830 0.0402 1.0000 Uiso R
H221 H 0.3813 0.1698 0.6855 0.0420 1.0000 Uiso R
H222 H 0.4460 0.1266 0.6503 0.0420 1.0000 Uiso R
H231 H 0.3559 -0.0211 0.5485 0.0462 1.0000 Uiso R
H232 H 0.2362 -0.0726 0.5278 0.0462 1.0000 Uiso R
H251 H 0.2275 -0.0728 0.6444 0.0529 1.0000 Uiso R
H252 H 0.2840 0.0200 0.7047 0.0529 1.0000 Uiso R
H253 H 0.3472 -0.0207 0.6647 0.0529 1.0000 Uiso R
H271 H 0.1114 -0.0224 0.6579 0.0665 1.0000 Uiso R
H281 H -0.0310 0.0025 0.6376 0.0886 1.0000 Uiso R
H291 H -0.0316 0.0939 0.5670 0.0791 1.0000 Uiso R
H301 H 0.1131 0.1624 0.5221 0.0556 1.0000 Uiso R
H311 H 0.5573 0.4188 0.7601 0.0625 1.0000 Uiso R
H312 H 0.4882 0.3157 0.7585 0.0625 1.0000 Uiso R
H313 H 0.4404 0.3683 0.7271 0.0625 1.0000 Uiso R
H321 H 0.6127 0.4612 0.6271 0.0490 1.0000 Uiso R
H322 H 0.4960 0.4134 0.5941 0.0490 1.0000 Uiso R
H323 H 0.5679 0.3799 0.5587 0.0490 1.0000 Uiso R
H331 H 0.7009 0.3602 0.6935 0.0558 1.0000 Uiso R
H332 H 0.6311 0.2590 0.6953 0.0558 1.0000 Uiso R
H333 H 0.6593 0.2757 0.6272 0.0558 1.0000 Uiso R
H341 H 0.1908 -0.2044 0.3490 0.0522 1.0000 Uiso R
H342 H 0.2231 -0.1869 0.4266 0.0522 1.0000 Uiso R
H343 H 0.1316 -0.1725 0.3995 0.0522 1.0000 Uiso R
H351 H 0.2312 -0.0415 0.2943 0.0543 1.0000 Uiso R
H352 H 0.2840 0.0610 0.3432 0.0543 1.0000 Uiso R
H353 H 0.1721 -0.0087 0.3443 0.0543 1.0000 Uiso R
H361 H 0.4081 -0.0719 0.3487 0.0600 1.0000 Uiso R
H362 H 0.4393 -0.0550 0.4263 0.0600 1.0000 Uiso R
H363 H 0.4640 0.0299 0.3987 0.0600 1.0000 Uiso R
H1091 H 0.3779 0.3744 -0.0942 0.0406 1.0000 Uiso R
H1092 H 0.4652 0.3528 -0.1163 0.0406 1.0000 Uiso R
H1093 H 0.4786 0.4097 -0.0414 0.0406 1.0000 Uiso R
H1111 H 0.7416 0.3158 -0.0274 0.0446 1.0000 Uiso R
H1121 H 0.8125 0.2640 -0.1151 0.0553 1.0000 Uiso R
H1131 H 0.7086 0.1671 -0.2229 0.0604 1.0000 Uiso R
H1141 H 0.5324 0.1211 -0.2415 0.0504 1.0000 Uiso R
H1151 H 0.4603 0.1767 -0.1562 0.0409 1.0000 Uiso R
H1171 H 0.5364 0.3118 0.0961 0.0398 1.0000 Uiso R
H1181 H 0.6377 0.4429 0.1911 0.0509 1.0000 Uiso R
H1191 H 0.7734 0.5765 0.1790 0.0528 1.0000 Uiso R
H1201 H 0.8038 0.5796 0.0702 0.0485 1.0000 Uiso R
H1211 H 0.7007 0.4503 -0.0253 0.0432 1.0000 Uiso R
H1221 H 0.3356 0.1743 0.1794 0.0378 1.0000 Uiso R
H1222 H 0.2192 0.1291 0.1465 0.0378 1.0000 Uiso R
H1231 H 0.2065 -0.0700 0.0228 0.0338 1.0000 Uiso R
H1232 H 0.1403 -0.0208 0.0446 0.0338 1.0000 Uiso R
H1251 H 0.2458 -0.0678 0.1398 0.0446 1.0000 Uiso R
H1252 H 0.2945 0.0255 0.1997 0.0446 1.0000 Uiso R
H1253 H 0.1811 -0.0169 0.1611 0.0446 1.0000 Uiso R
H1271 H 0.4144 -0.0150 0.1517 0.0527 1.0000 Uiso R
H1281 H 0.5763 0.0116 0.1289 0.0649 1.0000 Uiso R
H1291 H 0.6479 0.1052 0.0592 0.0616 1.0000 Uiso R
H1301 H 0.5558 0.1701 0.0146 0.0469 1.0000 Uiso R
H1311 H 0.4254 0.4272 0.2495 0.0510 1.0000 Uiso R
H1312 H 0.4840 0.3776 0.2133 0.0510 1.0000 Uiso R
H1313 H 0.3991 0.3261 0.2503 0.0510 1.0000 Uiso R
H1321 H 0.3609 0.4600 0.1173 0.0465 1.0000 Uiso R
H1322 H 0.4215 0.4128 0.0809 0.0465 1.0000 Uiso R
H1323 H 0.3057 0.3759 0.0507 0.0465 1.0000 Uiso R
H1331 H 0.2016 0.3604 0.1927 0.0571 1.0000 Uiso R
H1332 H 0.1781 0.2609 0.1961 0.0571 1.0000 Uiso R
H1333 H 0.1419 0.2735 0.1282 0.0571 1.0000 Uiso R
H1341 H 0.0650 -0.2012 -0.1553 0.0463 1.0000 Uiso R
H1342 H 0.1709 -0.1708 -0.1101 0.0463 1.0000 Uiso R
H1343 H 0.0763 -0.1844 -0.0771 0.0463 1.0000 Uiso R
H1351 H 0.1649 -0.0378 -0.2109 0.0454 1.0000 Uiso R
H1352 H 0.2711 -0.0066 -0.1658 0.0454 1.0000 Uiso R
H1353 H 0.2277 0.0641 -0.1616 0.0454 1.0000 Uiso R
H1361 H -0.0220 -0.0671 -0.1455 0.0441 1.0000 Uiso R
H1362 H 0.0378 0.0345 -0.0953 0.0441 1.0000 Uiso R
H1363 H -0.0104 -0.0505 -0.0673 0.0441 1.0000 Uiso R

loop_
_atom_site_aniso_label
_atom_site_aniso_U_11
_atom_site_aniso_U_22
_atom_site_aniso_U_33
_atom_site_aniso_U_23
_atom_site_aniso_U_13
_atom_site_aniso_U_12
Ti1 0.02874(17) 0.02380(16) 0.01960(15) 0.00719(12) 0.00641(12) 0.01459(14)
Ti101 0.02009(15) 0.02278(16) 0.01975(15) 0.00628(12) 0.00321(12) 0.00722(13)
N1 0.0320(8) 0.0285(8) 0.0262(8) 0.0092(6) 0.0052(6) 0.0189(7)
N2 0.0315(8) 0.0292(8) 0.0256(8) 0.0035(7) 0.0007(6) 0.0186(7)
N3 0.0342(9) 0.0295(8) 0.0225(7) 0.0102(6) 0.0069(6) 0.0150(7)
N4 0.0424(10) 0.0270(8) 0.0236(8) 0.0090(6) 0.0109(7) 0.0192(7)
N5 0.0328(9) 0.0284(8) 0.0330(9) 0.0099(7) 0.0107(7) 0.0155(7)
N101 0.0189(7) 0.0316(8) 0.0291(8) 0.0113(7) 0.0068(6) 0.0097(6)
N102 0.0212(8) 0.0326(9) 0.0289(8) 0.0073(7) 0.0061(6) 0.0102(7)
N103 0.0256(8) 0.0256(8) 0.0221(7) 0.0076(6) 0.0042(6) 0.0102(6)
N104 0.0259(8) 0.0278(8) 0.0234(7) 0.0076(6) 0.0037(6) 0.0066(7)
N105 0.0271(8) 0.0270(8) 0.0339(9) 0.0094(7) 0.0052(7) 0.0121(7)
F1 0.0439(7) 0.0503(8) 0.0261(6) 0.0146(5) 0.0057(5) 0.0253(6)
F2 0.0641(9) 0.0605(9) 0.0287(6) 0.0173(6) 0.0218(6) 0.0308(8)
F3 0.0560(9) 0.0678(10) 0.0596(9) 0.0293(8) 0.0367(7) 0.0396(8)
F4 0.0380(7) 0.0573(9) 0.0614(9) 0.0272(7) 0.0159(6) 0.0316(7)
F5 0.0430(7) 0.0611(8) 0.0341(6) 0.0251(6) 0.0113(5) 0.0325(7)
F101 0.0422(7) 0.0641(9) 0.0284(6) 0.0176(6) 0.0116(5) 0.0258(7)
F102 0.0606(9) 0.0815(11) 0.0309(7) 0.0219(7) 0.0000(6) 0.0372(8)
F103 0.0395(7) 0.0661(10) 0.0561(9) 0.0193(7) -0.0055(6) 0.0296(7)
F104 0.0287(6) 0.0519(8) 0.0578(8) 0.0189(7) 0.0129(6) 0.0209(6)
F105 0.0303(6) 0.0512(8) 0.0327(6) 0.0188(6) 0.0113(5) 0.0181(6)
Si1 0.0409(3) 0.0272(3) 0.0263(3) 0.0073(2) 0.0002(2) 0.0144(2)
Si2 0.0352(3) 0.0298(3) 0.0245(3) 0.0043(2) 0.0073(2) 0.0175(2)
Si101 0.0339(3) 0.0245(3) 0.0234(2) 0.0065(2) 0.0050(2) 0.0118(2)
Si102 0.0243(3) 0.0294(3) 0.0224(2) 0.0020(2) 0.0034(2) 0.0063(2)
C1 0.0319(10) 0.0295(10) 0.0225(8) 0.0107(7) 0.0057(7) 0.0162(8)
C2 0.0295(9) 0.0257(9) 0.0198(8) 0.0063(7) 0.0020(7) 0.0119(8)
C3 0.0328(10) 0.0239(9) 0.0254(9) 0.0092(7) 0.0095(8) 0.0139(8)
C4 0.0340(10) 0.0302(10) 0.0261(9) 0.0082(8) 0.0045(8) 0.0161(8)
C5 0.0486(13) 0.0319(11) 0.0269(10) 0.0105(8) 0.0156(9) 0.0184(10)
C6 0.0406(12) 0.0356(11) 0.0440(12) 0.0142(9) 0.0216(10) 0.0221(10)
C7 0.0325(10) 0.0324(10) 0.0437(12) 0.0163(9) 0.0111(9) 0.0190(9)
C8 0.0350(10) 0.0291(10) 0.0311(10) 0.0140(8) 0.0088(8) 0.0170(8)
C9 0.0377(11) 0.0308(10) 0.0361(11) 0.0154(9) 0.0099(9) 0.0181(9)
C10 0.0300(10) 0.0246(9) 0.0262(9) 0.0075(7) 0.0015(7) 0.0121(8)
C11 0.0318(10) 0.0370(11) 0.0336(10) 0.0055(9) 0.0042(8) 0.0183(9)
C12 0.0282(11) 0.0399(12) 0.0515(13) 0.0104(10) 0.0005(9) 0.0157(9)
C13 0.0345(12) 0.0428(13) 0.0416(12) 0.0119(10) -0.0067(9) 0.0122(10)
C14 0.0396(12) 0.0376(12) 0.0281(10) 0.0064(9) 0.0003(9) 0.0098(10)
C15 0.0318(10) 0.0335(11) 0.0270(9) 0.0070(8) 0.0051(8) 0.0141(9)
C16 0.0267(9) 0.0277(10) 0.0272(9) 0.0050(8) 0.0041(7) 0.0139(8)
C17 0.0483(13) 0.0300(10) 0.0300(10) 0.0052(8) 0.0010(9) 0.0216(10)
C18 0.0685(17) 0.0423(13) 0.0276(11) 0.0013(9) -0.0023(10) 0.0312(12)
C19 0.0524(14) 0.0309(11) 0.0380(12) -0.0015(9) -0.0034(10) 0.0196(10)
C20 0.0441(12) 0.0260(10) 0.0430(12) 0.0058(9) 0.0029(10) 0.0168(9)
C21 0.0371(11) 0.0292(10) 0.0337(10) 0.0096(8) 0.0037(9) 0.0152(9)
C22 0.0430(12) 0.0353(11) 0.0250(9) 0.0143(8) 0.0066(8) 0.0166(9)
C23 0.0459(12) 0.0307(10) 0.0297(10) 0.0138(8) 0.0135(9) 0.0237(9)
C24 0.0381(11) 0.0286(10) 0.0267(9) 0.0117(8) 0.0114(8) 0.0161(9)
C25 0.0508(13) 0.0393(12) 0.0332(11) 0.0201(9) 0.0141(10) 0.0214(10)
C26 0.0412(11) 0.0259(10) 0.0301(10) 0.0087(8) 0.0148(9) 0.0152(9)
C27 0.0539(15) 0.0491(14) 0.0633(16) 0.0329(13) 0.0363(13) 0.0295(12)
C28 0.0569(17) 0.0668(19) 0.103(3) 0.0493(18) 0.0528(18) 0.0364(15)
C29 0.0424(14) 0.0598(17) 0.101(2) 0.0420(17) 0.0353(15) 0.0319(13)
C30 0.0379(12) 0.0383(12) 0.0601(15) 0.0221(11) 0.0163(11) 0.0216(10)
C31 0.0840(19) 0.0412(13) 0.0282(11) 0.0042(10) 0.0037(12) 0.0334(14)
C32 0.0483(13) 0.0283(11) 0.0374(11) 0.0114(9) 0.0006(10) 0.0115(10)
C33 0.0430(13) 0.0427(13) 0.0454(13) 0.0139(11) -0.0047(10) 0.0171(11)
C34 0.0467(13) 0.0347(12) 0.0467(13) 0.0043(10) 0.0096(11) 0.0175(10)
C35 0.0527(14) 0.0486(14) 0.0302(11) 0.0119(10) 0.0051(10) 0.0237(12)
C36 0.0422(13) 0.0418(13) 0.0452(13) 0.0018(10) 0.0119(10) 0.0222(11)
C101 0.0247(9) 0.0315(10) 0.0225(8) 0.0093(8) 0.0052(7) 0.0112(8)
C102 0.0258(9) 0.0290(9) 0.0189(8) 0.0069(7) 0.0050(7) 0.0102(8)
C103 0.0257(9) 0.0265(9) 0.0257(9) 0.0091(7) 0.0031(7) 0.0090(8)
C104 0.0303(10) 0.0373(11) 0.0281(10) 0.0108(8) 0.0047(8) 0.0148(9)
C105 0.0413(12) 0.0402(12) 0.0270(10) 0.0104(9) -0.0020(9) 0.0169(10)
C106 0.0274(10) 0.0368(11) 0.0426(12) 0.0096(9) -0.0065(9) 0.0144(9)
C107 0.0246(10) 0.0315(10) 0.0418(11) 0.0102(9) 0.0050(8) 0.0108(8)
C108 0.0261(9) 0.0282(10) 0.0289(9) 0.0097(8) 0.0025(8) 0.0087(8)
C109 0.0298(10) 0.0331(11) 0.0338(10) 0.0157(9) 0.0093(8) 0.0128(8)
C110 0.0268(9) 0.0271(9) 0.0311(9) 0.0146(8) 0.0097(8) 0.0131(8)
C111 0.0294(10) 0.0374(11) 0.0408(11) 0.0135(9) 0.0088(9) 0.0180(9)
C112 0.0379(12) 0.0464(13) 0.0503(13) 0.0204(11) 0.0193(10) 0.0275(10)
C113 0.0538(14) 0.0509(14) 0.0411(12) 0.0236(11) 0.0240(11) 0.0382(12)
C114 0.0488(13) 0.0431(12) 0.0281(10) 0.0135(9) 0.0087(9) 0.0281(11)
C115 0.0329(10) 0.0368(11) 0.0292(10) 0.0149(8) 0.0082(8) 0.0195(9)
C116 0.0207(9) 0.0257(9) 0.0338(10) 0.0067(8) 0.0037(7) 0.0105(7)
C117 0.0341(11) 0.0332(11) 0.0317(10) 0.0067(9) 0.0053(9) 0.0060(9)
C118 0.0512(14) 0.0437(13) 0.0332(12) 0.0039(10) 0.0031(10) 0.0119(11)
C119 0.0424(13) 0.0325(12) 0.0447(13) 0.0012(10) -0.0018(10) 0.0063(10)
C120 0.0339(11) 0.0265(11) 0.0589(15) 0.0105(10) 0.0063(10) 0.0078(9)
C121 0.0310(10) 0.0317(11) 0.0404(11) 0.0134(9) 0.0095(9) 0.0127(9)
C122 0.0372(11) 0.0307(10) 0.0227(9) 0.0103(8) 0.0069(8) 0.0151(9)
C123 0.0294(10) 0.0266(10) 0.0263(9) 0.0077(8) 0.0049(8) 0.0080(8)
C124 0.0302(10) 0.0269(9) 0.0233(9) 0.0103(8) 0.0047(7) 0.0104(8)
C125 0.0442(12) 0.0304(10) 0.0303(10) 0.0141(8) 0.0059(9) 0.0137(9)
C126 0.0295(10) 0.0250(9) 0.0302(10) 0.0071(8) 0.0006(8) 0.0103(8)
C127 0.0393(12) 0.0395(12) 0.0500(13) 0.0218(10) 0.0044(10) 0.0198(10)
C128 0.0454(14) 0.0505(15) 0.0717(18) 0.0279(14) 0.0021(13) 0.0272(12)
C129 0.0321(12) 0.0530(15) 0.0727(18) 0.0261(13) 0.0087(11) 0.0243(11)
C130 0.0315(11) 0.0364(11) 0.0507(13) 0.0171(10) 0.0081(9) 0.0165(9)
C131 0.0616(16) 0.0308(11) 0.0306(11) 0.0039(9) -0.0043(10) 0.0127(11)
C132 0.0490(13) 0.0274(10) 0.0320(10) 0.0095(8) 0.0069(9) 0.0168(9)
C133 0.0484(14) 0.0462(13) 0.0445(13) 0.0114(11) 0.0204(11) 0.0241(11)
C134 0.0368(12) 0.0326(11) 0.0434(13) -0.0001(10) 0.0015(10) 0.0085(9)
C135 0.0389(12) 0.0432(13) 0.0249(10) 0.0026(9) 0.0083(9) 0.0102(10)
C136 0.0277(10) 0.0409(12) 0.0350(11) 0.0013(9) 0.0028(8) 0.0108(9)

loop_
_atom_type_symbol
_atom_type_scat_dispersion_real
_atom_type_scat_dispersion_imag
_atom_type_scat_Cromer_Mann_a1
_atom_type_scat_Cromer_Mann_b1
_atom_type_scat_Cromer_Mann_a2
_atom_type_scat_Cromer_Mann_b2
_atom_type_scat_Cromer_Mann_a3
_atom_type_scat_Cromer_Mann_b3
_atom_type_scat_Cromer_Mann_a4
_atom_type_scat_Cromer_Mann_b4
_atom_type_scat_Cromer_Mann_c
_atom_type_scat_source
C 0.0033 0.0016 2.3100 20.8439 1.0200 10.2075 1.5886 0.5687 0.8650 51.6512 0.2156 'International Tables Vol C 4.2.6.8 and 6.1.1.4'
N 0.0061 0.0033 12.2126 0.0057 3.1322 9.8933 2.0125 28.9975 1.1663 0.5826 -11.5290 'International Tables Vol C 4.2.6.8 and 6.1.1.4'
F 0.0171 0.0103 3.5392 10.2825 2.6412 4.2944 1.5170 0.2615 1.0243 26.1476 0.2776 'International Tables Vol C 4.2.6.8 and 6.1.1.4'
Si 0.0817 0.0704 6.2915 2.4386 3.0353 32.3337 1.9891 0.6785 1.5410 81.6937 1.1407 'International Tables Vol C 4.2.6.8 and 6.1.1.4'
Ti 0.2776 0.4457 9.7595 7.8508 7.3558 0.5000 1.6991 35.6338 1.9021 116.1050 1.2807 'International Tables Vol C 4.2.6.8 and 6.1.1.4'
H 0.0000 0.0000 0.4930 10.5109 0.3229 26.1257 0.1402 3.1424 0.0408 57.7998 0.0030 'International Tables Vol C 4.2.6.8 and 6.1.1.4'

loop_
_geom_angle_atom_site_label_1
_geom_angle_atom_site_label_2
_geom_angle_atom_site_label_3
_geom_angle
_geom_angle_publ_flag
N1 Ti1 N3 126.91(7) yes
N1 Ti1 N4 127.79(7) yes
N3 Ti1 N4 104.85(7) yes
N1 Ti1 N5 88.67(6) yes
N3 Ti1 N5 89.00(7) yes
N4 Ti1 N5 85.55(7) yes
N1 Ti1 C1 65.64(7) yes
N3 Ti1 C1 111.17(7) yes
N4 Ti1 C1 104.61(7) yes
N5 Ti1 C1 153.50(7) yes
N101 Ti101 N103 126.26(7) yes
N101 Ti101 N104 128.86(7) yes
N103 Ti101 N104 104.35(7) yes
N101 Ti101 N105 87.98(6) yes
N103 Ti101 N105 89.13(7) yes
N104 Ti101 N105 85.73(7) yes
N101 Ti101 C101 65.74(7) yes
N103 Ti101 C101 110.93(7) yes
N104 Ti101 C101 105.49(7) yes
N105 Ti101 C101 153.00(7) yes
Ti1 N1 N2 141.61(12) yes
Ti1 N1 C2 88.27(11) yes
N2 N1 C2 116.78(16) yes
N1 N2 C10 116.10(15) yes
N1 N2 C16 121.41(15) yes
C10 N2 C16 122.27(16) yes
Ti1 N3 Si1 134.35(9) yes
Ti1 N3 C22 113.07(13) yes
Si1 N3 C22 112.57(13) yes
Ti1 N4 Si2 128.45(9) yes
Ti1 N4 C23 114.59(12) yes
Si2 N4 C23 116.65(13) yes
Ti1 N5 C26 112.85(13) yes
Ti1 N5 C30 127.80(15) yes
C26 N5 C30 119.07(18) yes
Ti101 N101 N102 143.91(12) yes
Ti101 N101 C102 88.74(11) yes
N102 N101 C102 116.33(16) yes
N101 N102 C110 115.38(15) yes
N101 N102 C116 121.01(15) yes
C110 N102 C116 123.57(16) yes
Ti101 N103 Si101 133.98(9) yes
Ti101 N103 C122 113.27(12) yes
Si101 N103 C122 112.75(12) yes
Ti101 N104 Si102 127.99(9) yes
Ti101 N104 C123 115.11(12) yes
Si102 N104 C123 116.10(12) yes
Ti101 N105 C126 112.84(13) yes
Ti101 N105 C130 127.85(14) yes
C126 N105 C130 119.04(18) yes
N3 Si1 C31 108.10(11) yes
N3 Si1 C32 111.09(9) yes
C31 Si1 C32 110.72(12) yes
N3 Si1 C33 111.03(10) yes
C31 Si1 C33 105.82(12) yes
C32 Si1 C33 109.93(12) yes
N4 Si2 C34 110.18(10) yes
N4 Si2 C35 110.46(10) yes
C34 Si2 C35 108.64(12) yes
N4 Si2 C36 109.90(10) yes
C34 Si2 C36 107.27(12) yes
C35 Si2 C36 110.32(12) yes
N103 Si101 C131 108.23(10) yes
N103 Si101 C132 111.06(9) yes
C131 Si101 C132 110.11(11) yes
N103 Si101 C133 110.58(10) yes
C131 Si101 C133 106.96(12) yes
C132 Si101 C133 109.81(12) yes
N104 Si102 C134 110.03(10) yes
N104 Si102 C135 110.21(9) yes
C134 Si102 C135 108.37(12) yes
N104 Si102 C136 109.99(9) yes
C134 Si102 C136 107.28(11) yes
C135 Si102 C136 110.91(11) yes
Ti1 C1 C2 90.62(12) yes
Ti1 C1 C3 144.64(14) yes
C2 C1 C3 124.33(17) yes
N1 C2 C1 110.52(17) yes
N1 C2 C9 121.48(17) yes
C1 C2 C9 127.87(18) yes
C1 C3 C4 122.74(18) yes
C1 C3 C8 123.36(17) yes
C4 C3 C8 113.66(18) yes
C3 C4 F1 119.21(18) yes
C3 C4 C5 123.49(19) yes
F1 C4 C5 117.27(18) yes
F2 C5 C4 119.7(2) yes
F2 C5 C6 120.22(19) yes
C4 C5 C6 120.04(19) yes
F3 C6 C5 121.0(2) yes
F3 C6 C7 119.9(2) yes
C5 C6 C7 119.07(19) yes
F4 C7 C6 120.00(19) yes
F4 C7 C8 119.74(19) yes
C6 C7 C8 120.26(19) yes
C3 C8 F5 119.11(17) yes
C3 C8 C7 123.45(19) yes
F5 C8 C7 117.44(18) yes
C2 C9 H91 109.4 no
C2 C9 H92 109.4 no
H91 C9 H92 109.5 no
C2 C9 H93 109.5 no
H91 C9 H93 109.5 no
H92 C9 H93 109.5 no
N2 C10 C11 120.12(18) yes
N2 C10 C15 121.42(18) yes
C11 C10 C15 118.45(18) yes
C10 C11 C12 120.2(2) yes
C10 C11 H111 119.6 no
C12 C11 H111 120.1 no
C11 C12 C13 121.1(2) yes
C11 C12 H121 119.6 no
C13 C12 H121 119.4 no
C12 C13 C14 118.7(2) yes
C12 C13 H131 120.7 no
C14 C13 H131 120.5 no
C13 C14 C15 121.4(2) yes
C13 C14 H141 119.1 no
C15 C14 H141 119.5 no
C10 C15 C14 120.0(2) yes
C10 C15 H151 119.9 no
C14 C15 H151 120.2 no
N2 C16 C17 121.01(18) yes
N2 C16 C21 120.15(18) yes
C17 C16 C21 118.84(18) yes
C16 C17 C18 119.8(2) yes
C16 C17 H171 119.9 no
C18 C17 H171 120.2 no
C17 C18 C19 121.2(2) yes
C17 C18 H181 119.3 no
C19 C18 H181 119.4 no
C18 C19 C20 118.9(2) yes
C18 C19 H191 120.5 no
C20 C19 H191 120.5 no
C19 C20 C21 120.6(2) yes
C19 C20 H201 119.7 no
C21 C20 H201 119.8 no
C16 C21 C20 120.6(2) yes
C16 C21 H211 119.6 no
C20 C21 H211 119.8 no
N3 C22 C24 118.11(16) yes
N3 C22 H221 107.2 no
C24 C22 H221 107.2 no
N3 C22 H222 107.2 no
C24 C22 H222 107.4 no
H221 C22 H222 109.5 no
N4 C23 C24 115.55(16) yes
N4 C23 H231 108.0 no
C24 C23 H231 108.2 no
N4 C23 H232 107.8 no
C24 C23 H232 107.8 no
H231 C23 H232 109.5 no
C23 C24 C22 112.52(17) yes
C23 C24 C25 106.23(17) yes
C22 C24 C25 105.30(17) yes
C23 C24 C26 109.16(17) yes
C22 C24 C26 111.20(17) yes
C25 C24 C26 112.34(17) yes
C24 C25 H251 109.5 no
C24 C25 H252 109.3 no
H251 C25 H252 109.5 no
C24 C25 H253 109.5 no
H251 C25 H253 109.5 no
H252 C25 H253 109.5 no
C24 C26 N5 116.28(17) yes
C24 C26 C27 123.4(2) yes
N5 C26 C27 120.3(2) yes
C26 C27 C28 119.8(2) yes
C26 C27 H271 119.9 no
C28 C27 H271 120.4 no
C27 C28 C29 119.7(2) yes
C27 C28 H281 120.2 no
C29 C28 H281 120.1 no
C28 C29 C30 118.3(2) yes
C28 C29 H291 120.8 no
C30 C29 H291 120.8 no
C29 C30 N5 122.9(2) yes
C29 C30 H301 118.8 no
N5 C30 H301 118.3 no
Si1 C31 H311 109.8 no
Si1 C31 H312 109.6 no
H311 C31 H312 109.5 no
Si1 C31 H313 109.0 no
H311 C31 H313 109.5 no
H312 C31 H313 109.5 no
Si1 C32 H321 109.6 no
Si1 C32 H322 109.4 no
H321 C32 H322 109.5 no
Si1 C32 H323 109.4 no
H321 C32 H323 109.5 no
H322 C32 H323 109.5 no
Si1 C33 H331 109.4 no
Si1 C33 H332 109.7 no
H331 C33 H332 109.5 no
Si1 C33 H333 109.3 no
H331 C33 H333 109.5 no
H332 C33 H333 109.5 no
Si2 C34 H341 109.7 no
Si2 C34 H342 109.3 no
H341 C34 H342 109.5 no
Si2 C34 H343 109.3 no
H341 C34 H343 109.5 no
H342 C34 H343 109.5 no
Si2 C35 H351 109.7 no
Si2 C35 H352 109.5 no
H351 C35 H352 109.5 no
Si2 C35 H353 109.2 no
H351 C35 H353 109.5 no
H352 C35 H353 109.5 no
Si2 C36 H361 109.5 no
Si2 C36 H362 109.4 no
H361 C36 H362 109.5 no
Si2 C36 H363 109.5 no
H361 C36 H363 109.5 no
H362 C36 H363 109.5 no
Ti101 C101 C102 90.26(12) yes
Ti101 C101 C103 144.68(14) yes
C102 C101 C103 124.64(18) yes
N101 C102 C101 110.67(17) yes
N101 C102 C109 121.14(17) yes
C101 C102 C109 128.05(18) yes
C101 C103 C104 123.29(18) yes
C101 C103 C108 123.21(17) yes
C104 C103 C108 113.27(18) yes
C103 C104 F101 119.18(18) yes
C103 C104 C105 123.5(2) yes
F101 C104 C105 117.29(18) yes
F102 C105 C104 120.3(2) yes
F102 C105 C106 119.4(2) yes
C104 C105 C106 120.3(2) yes
F103 C106 C105 120.7(2) yes
F103 C106 C107 120.4(2) yes
C105 C106 C107 118.92(19) yes
F104 C107 C106 119.92(19) yes
F104 C107 C108 120.2(2) yes
C106 C107 C108 119.9(2) yes
C103 C108 F105 118.84(17) yes
C103 C108 C107 124.12(19) yes
F105 C108 C107 117.03(18) yes
C102 C109 H1091 109.4 no
C102 C109 H1092 109.6 no
H1091 C109 H1092 109.5 no
C102 C109 H1093 109.4 no
H1091 C109 H1093 109.5 no
H1092 C109 H1093 109.5 no
N102 C110 C111 120.98(18) yes
N102 C110 C115 120.40(17) yes
C111 C110 C115 118.59(18) yes
C110 C111 C112 120.3(2) yes
C110 C111 H1111 119.6 no
C112 C111 H1111 120.1 no
C111 C112 C113 121.0(2) yes
C111 C112 H1121 119.4 no
C113 C112 H1121 119.6 no
C112 C113 C114 118.6(2) yes
C112 C113 H1131 120.6 no
C114 C113 H1131 120.8 no
C113 C114 C115 121.6(2) yes
C113 C114 H1141 119.0 no
C115 C114 H1141 119.3 no
C110 C115 C114 119.83(19) yes
C110 C115 H1151 119.9 no
C114 C115 H1151 120.3 no
N102 C116 C117 121.35(18) yes
N102 C116 C121 120.17(18) yes
C117 C116 C121 118.48(19) yes
C116 C117 C118 120.3(2) yes
C116 C117 H1171 119.3 no
C118 C117 H1171 120.4 no
C117 C118 C119 121.1(2) yes
C117 C118 H1181 119.2 no
C119 C118 H1181 119.7 no
C118 C119 C120 119.0(2) yes
C118 C119 H1191 120.7 no
C120 C119 H1191 120.3 no
C119 C120 C121 120.6(2) yes
C119 C120 H1201 120.0 no
C121 C120 H1201 119.4 no
C116 C121 C120 120.5(2) yes
C116 C121 H1211 119.3 no
C120 C121 H1211 120.2 no
N103 C122 C124 118.15(16) yes
N103 C122 H1221 107.1 no
C124 C122 H1221 107.1 no
N103 C122 H1222 107.4 no
C124 C122 H1222 107.5 no
H1221 C122 H1222 109.5 no
N104 C123 C124 115.23(15) yes
N104 C123 H1231 107.9 no
C124 C123 H1231 108.1 no
N104 C123 H1232 107.9 no
C124 C123 H1232 108.1 no
H1231 C123 H1232 109.5 no
C122 C124 C123 112.73(16) yes
C122 C124 C125 105.49(16) yes
C123 C124 C125 106.35(16) yes
C122 C124 C126 111.32(16) yes
C123 C124 C126 108.88(16) yes
C125 C124 C126 111.96(17) yes
C124 C125 H1251 109.6 no
C124 C125 H1252 109.4 no
H1251 C125 H1252 109.5 no
C124 C125 H1253 109.4 no
H1251 C125 H1253 109.5 no
H1252 C125 H1253 109.5 no
C124 C126 N105 116.15(17) yes
C124 C126 C127 123.35(19) yes
N105 C126 C127 120.48(19) yes
C126 C127 C128 119.5(2) yes
C126 C127 H1271 120.1 no
C128 C127 H1271 120.4 no
C127 C128 C129 119.9(2) yes
C127 C128 H1281 120.3 no
C129 C128 H1281 119.8 no
C128 C129 C130 118.2(2) yes
C128 C129 H1291 121.1 no
C130 C129 H1291 120.7 no
C129 C130 N105 122.9(2) yes
C129 C130 H1301 118.8 no
N105 C130 H1301 118.3 no
Si101 C131 H1311 109.5 no
Si101 C131 H1312 109.5 no
H1311 C131 H1312 109.5 no
Si101 C131 H1313 109.4 no
H1311 C131 H1313 109.5 no
H1312 C131 H1313 109.5 no
Si101 C132 H1321 109.5 no
Si101 C132 H1322 109.4 no
H1321 C132 H1322 109.5 no
Si101 C132 H1323 109.4 no
H1321 C132 H1323 109.5 no
H1322 C132 H1323 109.5 no
Si101 C133 H1331 109.2 no
Si101 C133 H1332 109.7 no
H1331 C133 H1332 109.5 no
Si101 C133 H1333 109.4 no
H1331 C133 H1333 109.5 no
H1332 C133 H1333 109.5 no
Si102 C134 H1341 109.7 no
Si102 C134 H1342 109.4 no
H1341 C134 H1342 109.5 no
Si102 C134 H1343 109.3 no
H1341 C134 H1343 109.5 no
H1342 C134 H1343 109.5 no
Si102 C135 H1351 109.7 no
Si102 C135 H1352 109.6 no
H1351 C135 H1352 109.5 no
Si102 C135 H1353 109.1 no
H1351 C135 H1353 109.5 no
H1352 C135 H1353 109.5 no
Si102 C136 H1361 109.6 no
Si102 C136 H1362 109.3 no
H1361 C136 H1362 109.5 no
Si102 C136 H1363 109.5 no
H1361 C136 H1363 109.5 no
H1362 C136 H1363 109.5 no

loop_
_geom_bond_atom_site_label_1
_geom_bond_atom_site_label_2
_geom_bond_distance
_geom_bond_publ_flag
Ti1 N1 2.1194(16) yes
Ti1 N3 1.8945(16) yes
Ti1 N4 1.9021(16) yes
Ti1 N5 2.2319(17) yes
Ti1 C1 2.0650(19) yes
Ti101 N101 2.1075(16) yes
Ti101 N103 1.8879(16) yes
Ti101 N104 1.9042(16) yes
Ti101 N105 2.2417(17) yes
Ti101 C101 2.0726(19) yes
N1 N2 1.418(2) yes
N1 C2 1.382(3) yes
N2 C10 1.398(2) yes
N2 C16 1.416(2) yes
N3 Si1 1.7563(18) yes
N3 C22 1.476(3) yes
N4 Si2 1.7440(17) yes
N4 C23 1.472(2) yes
N5 C26 1.355(3) yes
N5 C30 1.344(3) yes
N101 N102 1.418(2) yes
N101 C102 1.381(3) yes
N102 C110 1.398(2) yes
N102 C116 1.413(3) yes
N103 Si101 1.7567(17) yes
N103 C122 1.478(2) yes
N104 Si102 1.7495(16) yes
N104 C123 1.470(2) yes
N105 C126 1.354(3) yes
N105 C130 1.342(3) yes
F1 C4 1.347(2) yes
F2 C5 1.346(2) yes
F3 C6 1.348(2) yes
F4 C7 1.347(2) yes
F5 C8 1.342(2) yes
F101 C104 1.349(2) yes
F102 C105 1.343(2) yes
F103 C106 1.347(2) yes
F104 C107 1.343(2) yes
F105 C108 1.347(2) yes
Si1 C31 1.874(3) yes
Si1 C32 1.862(2) yes
Si1 C33 1.871(3) yes
Si2 C34 1.869(2) yes
Si2 C35 1.864(2) yes
Si2 C36 1.860(2) yes
Si101 C131 1.872(2) yes
Si101 C132 1.865(2) yes
Si101 C133 1.869(2) yes
Si102 C134 1.867(2) yes
Si102 C135 1.867(2) yes
Si102 C136 1.865(2) yes
C1 C2 1.378(3) yes
C1 C3 1.448(3) yes
C2 C9 1.506(3) yes
C3 C4 1.405(3) yes
C3 C8 1.404(3) yes
C4 C5 1.384(3) yes
C5 C6 1.369(3) yes
C6 C7 1.377(3) yes
C7 C8 1.377(3) yes
C9 H91 0.950 no
C9 H92 0.950 no
C9 H93 0.950 no
C10 C11 1.407(3) yes
C10 C15 1.393(3) yes
C11 C12 1.385(3) yes
C11 H111 0.950 no
C12 C13 1.381(4) yes
C12 H121 0.950 no
C13 C14 1.379(4) yes
C13 H131 0.950 no
C14 C15 1.392(3) yes
C14 H141 0.950 no
C15 H151 0.950 no
C16 C17 1.390(3) yes
C16 C21 1.395(3) yes
C17 C18 1.388(3) yes
C17 H171 0.950 no
C18 C19 1.379(3) yes
C18 H181 0.950 no
C19 C20 1.384(3) yes
C19 H191 0.950 no
C20 C21 1.382(3) yes
C20 H201 0.950 no
C21 H211 0.950 no
C22 C24 1.548(3) yes
C22 H221 0.950 no
C22 H222 0.950 no
C23 C24 1.545(3) yes
C23 H231 0.950 no
C23 H232 0.950 no
C24 C25 1.544(3) yes
C24 C26 1.510(3) yes
C25 H251 0.950 no
C25 H252 0.950 no
C25 H253 0.950 no
C26 C27 1.398(3) yes
C27 C28 1.374(4) yes
C27 H271 0.950 no
C28 C29 1.378(4) yes
C28 H281 0.950 no
C29 C30 1.378(4) yes
C29 H291 0.950 no
C30 H301 0.950 no
C31 H311 0.950 no
C31 H312 0.950 no
C31 H313 0.950 no
C32 H321 0.950 no
C32 H322 0.950 no
C32 H323 0.950 no
C33 H331 0.950 no
C33 H332 0.950 no
C33 H333 0.950 no
C34 H341 0.950 no
C34 H342 0.950 no
C34 H343 0.950 no
C35 H351 0.950 no
C35 H352 0.950 no
C35 H353 0.950 no
C36 H361 0.950 no
C36 H362 0.950 no
C36 H363 0.950 no
C101 C102 1.378(3) yes
C101 C103 1.445(3) yes
C102 C109 1.505(3) yes
C103 C104 1.414(3) yes
C103 C108 1.401(3) yes
C104 C105 1.373(3) yes
C105 C106 1.378(3) yes
C106 C107 1.377(3) yes
C107 C108 1.377(3) yes
C109 H1091 0.950 no
C109 H1092 0.950 no
C109 H1093 0.950 no
C110 C111 1.404(3) yes
C110 C115 1.398(3) yes
C111 C112 1.388(3) yes
C111 H1111 0.950 no
C112 C113 1.385(4) yes
C112 H1121 0.950 no
C113 C114 1.382(3) yes
C113 H1131 0.950 no
C114 C115 1.390(3) yes
C114 H1141 0.950 no
C115 H1151 0.950 no
C116 C117 1.384(3) yes
C116 C121 1.395(3) yes
C117 C118 1.391(3) yes
C117 H1171 0.950 no
C118 C119 1.376(4) yes
C118 H1181 0.950 no
C119 C120 1.377(4) yes
C119 H1191 0.950 no
C120 C121 1.388(3) yes
C120 H1201 0.950 no
C121 H1211 0.950 no
C122 C124 1.548(3) yes
C122 H1221 0.950 no
C122 H1222 0.950 no
C123 C124 1.550(3) yes
C123 H1231 0.950 no
C123 H1232 0.950 no
C124 C125 1.538(3) yes
C124 C126 1.516(3) yes
C125 H1251 0.950 no
C125 H1252 0.950 no
C125 H1253 0.950 no
C126 C127 1.394(3) yes
C127 C128 1.377(4) yes
C127 H1271 0.950 no
C128 C129 1.375(4) yes
C128 H1281 0.950 no
C129 C130 1.379(3) yes
C129 H1291 0.950 no
C130 H1301 0.950 no
C131 H1311 0.950 no
C131 H1312 0.950 no
C131 H1313 0.950 no
C132 H1321 0.950 no
C132 H1322 0.950 no
C132 H1323 0.950 no
C133 H1331 0.950 no
C133 H1332 0.950 no
C133 H1333 0.950 no
C134 H1341 0.950 no
C134 H1342 0.950 no
C134 H1343 0.950 no
C135 H1351 0.950 no
C135 H1352 0.950 no
C135 H1353 0.950 no
C136 H1361 0.950 no
C136 H1362 0.950 no
C136 H1363 0.950 no

loop_
_platon_squeeze_void_nr
_platon_squeeze_void_average_x
_platon_squeeze_void_average_y
_platon_squeeze_void_average_z
_platon_squeeze_void_volume
_platon_squeeze_void_count_electrons
_platon_squeeze_void_content
1 0.000 0.500 0.602 834 48 ' '
2 0.024 0.986 0.238 19 1 ' '
3 -0.024 0.014 0.762 19 1 ' '
